data_7059547
loop_
_publ_author_name
'Dhankhar, Sandeep Singh'
'Nagaraja, C. M.'

_publ_section_title
;
 Construction of 3D lanthanide based MOFs with pores decorated with basic
 imidazole groups for selective capture and chemical fixation of CO2
;
_journal_issue 21
_journal_name_full 'New Journal of Chemistry'
_journal_page_first 9090
_journal_page_last 9096
_journal_paper_doi 10.1039/D0NJ01448F
_journal_volume 44
_journal_year 2020
_chemical_absolute_configuration unknown
_chemical_formula_sum 'C45 H45 N O9'
_chemical_formula_weight 743.82
_space_group_IT_number 19
_space_group_name_Hall 'P 2ac 2ab'
_space_group_name_H-M_alt 'P 21 21 21'
_symmetry_cell_setting orthorhombic
_symmetry_space_group_name_H-M 'P 21 21 21'
_atom_sites_solution_hydrogens geom
_atom_sites_solution_primary direct
_atom_sites_solution_secondary difmap
_audit_creation_method SHELXL-97
_audit_update_record
;
2019-10-31 deposited with the CCDC.	2020-04-30 downloaded from the CCDC.
;
_cell_angle_alpha 90.00
_cell_angle_beta 90.00
_cell_angle_gamma 90.00
_cell_formula_units_Z 4
_cell_length_a 8.8627(5)
_cell_length_b 20.0366(16)
_cell_length_c 23.0324(14)
_cell_measurement_reflns_used 1059
_cell_measurement_temperature 293(2)
_cell_measurement_theta_max 63.2710
_cell_measurement_theta_min 5.4400
_cell_volume 4090.1(5)
_computing_cell_refinement 'Bruker FRAMBO'
_computing_data_collection 'Bruker FRAMBO'
_computing_data_reduction 'Bruker SAINT'
_computing_molecular_graphics 'Bruker SHELXTL'
_computing_publication_material 'Bruker SHELXTL'
_computing_structure_refinement 'SHELXL-97 (Sheldrick, 1997)'
_computing_structure_solution 'SHELXS-97 (Sheldrick, 1990)'
_diffrn_ambient_temperature 293(2)
_diffrn_detector 'CCD plate'
_diffrn_detector_area_resol_mean 8.1281
_diffrn_detector_type Eos
_diffrn_measured_fraction_theta_full 0.998
_diffrn_measured_fraction_theta_max 0.998
_diffrn_measurement_device_type 'Xcalibur, Eos, Gemini'
_diffrn_radiation_monochromator graphite
_diffrn_radiation_source 'fine-focus sealed tube'
_diffrn_radiation_type CuK\a
_diffrn_radiation_wavelength 1.54178
_diffrn_reflns_av_R_equivalents 0.0494
_diffrn_reflns_av_sigmaI/netI 0.1153
_diffrn_reflns_limit_h_max 5
_diffrn_reflns_limit_h_min -10
_diffrn_reflns_limit_k_max 23
_diffrn_reflns_limit_k_min -20
_diffrn_reflns_limit_l_max 27
_diffrn_reflns_limit_l_min -26
_diffrn_reflns_number 8983
_diffrn_reflns_theta_full 66.05
_diffrn_reflns_theta_max 66.05
_diffrn_reflns_theta_min 2.92
_exptl_absorpt_coefficient_mu 0.683
_exptl_absorpt_correction_T_max 0.9732
_exptl_absorpt_correction_T_min 0.8213
_exptl_absorpt_correction_type multi-scan
_exptl_absorpt_process_details sadabs
_exptl_crystal_density_diffrn 1.208
_exptl_crystal_density_method 'not measured'
_exptl_crystal_description block
_exptl_crystal_F_000 1576
_exptl_crystal_size_max 0.30
_exptl_crystal_size_mid 0.08
_exptl_crystal_size_min 0.04
_refine_diff_density_max 0.179
_refine_diff_density_min -0.225
_refine_diff_density_rms 0.043
_refine_ls_abs_structure_details 'Flack H D (1983), Acta Cryst. A39, 876-881'
_refine_ls_abs_structure_Flack -0.4(4)
_refine_ls_extinction_method none
_refine_ls_goodness_of_fit_ref 0.999
_refine_ls_hydrogen_treatment mixed
_refine_ls_matrix_type full
_refine_ls_number_parameters 516
_refine_ls_number_reflns 6152
_refine_ls_number_restraints 193
_refine_ls_restrained_S_all 0.999
_refine_ls_R_factor_all 0.1530
_refine_ls_R_factor_gt 0.0642
_refine_ls_shift/su_max 0.001
_refine_ls_shift/su_mean 0.000
_refine_ls_structure_factor_coef Fsqd
_refine_ls_weighting_details 'calc w=1/[\s^2^(Fo^2^)+(0.0143P)^2^+0.0000P] where P=(Fo^2^+2Fc^2^)/3'
_refine_ls_weighting_scheme calc
_refine_ls_wR_factor_gt 0.0903
_refine_ls_wR_factor_ref 0.1137
_reflns_number_gt 2822
_reflns_number_total 6152
_reflns_threshold_expression >2sigma(I)
_cod_data_source_file d0nj01448f2.cif
_cod_data_source_block 190915a
_cod_depositor_comments
;
The following automatic conversions were performed:

data item '_symmetry_cell_setting' value 'Orthorhombic' was changed
to 'orthorhombic' in accordance with the
/home/data/users/saulius/crontab/automatic-downloads/rss-feeds/RSC/lib/dictionaries/cif_core.dic
dictionary named 'cif_core.dic' version 2.4.2 last updated on
2011-04-26.

Automatic conversion script
Id: cif_fix_values 7556 2019-12-06 15:28:31Z antanas 

 Adding full bibliography for 7059546--7059549.cif.

 Adding full bibliography for 7059546--7059549.cif.
;
_cod_original_sg_symbol_H-M P2(1)2(1)2(1)
_cod_database_code 7059547

loop_
_symmetry_equiv_pos_as_xyz
'x, y, z'
'-x+1/2, -y, z+1/2'
'-x, y+1/2, -z+1/2'
'x+1/2, -y+1/2, -z'

loop_
_atom_site_label
_atom_site_type_symbol
_atom_site_fract_x
_atom_site_fract_y
_atom_site_fract_z
_atom_site_U_iso_or_equiv
_atom_site_adp_type
_atom_site_occupancy
_atom_site_symmetry_multiplicity
_atom_site_calc_flag
_atom_site_refinement_flags
_atom_site_disorder_assembly
_atom_site_disorder_group
N1 N 0.9303(4) 0.3867(2) 0.13218(15) 0.0405(10) Uani 1 1 d . . .
O1 O 0.6919(4) 0.34441(19) 0.15520(15) 0.0572(11) Uani 1 1 d . . .
O2 O 0.8648(4) 0.24775(17) 0.21634(15) 0.0559(10) Uani 1 1 d . . .
O3 O 0.7020(5) 0.1845(2) 0.26618(19) 0.0928(16) Uani 1 1 d . . .
O4 O 0.8788(5) 0.57024(19) 0.36295(16) 0.0773(13) Uani 1 1 d . . .
O5 O 0.7484(5) 0.5517(2) 0.28085(19) 0.0925(16) Uani 1 1 d . . .
O6 O 1.1068(12) 0.5087(6) 0.2934(6) 0.067(3) Uani 0.548(9) 1 d PDU A 1
O7 O 1.1278(4) 0.4386(2) 0.37086(17) 0.0806(14) Uani 1 1 d U A .
O8 O 0.7743(19) 0.7288(9) 0.0643(7) 0.148(4) Uani 0.518(9) 1 d PDU B 1
O9 O 0.9556(8) 0.7741(3) 0.1167(3) 0.181(3) Uani 1 1 d U B .
O6' O 1.1123(15) 0.4795(7) 0.2802(8) 0.067(3) Uani 0.452(9) 1 d PD A 2
O8' O 0.737(2) 0.7680(9) 0.0742(8) 0.148(4) Uani 0.482(9) 1 d PD B 2
C1 C 0.8247(6) 0.3505(3) 0.1637(2) 0.0467(14) Uani 1 1 d . . .
C2 C 0.9122(6) 0.3178(3) 0.2140(2) 0.0480(14) Uani 1 1 d . . .
C3 C 1.0717(6) 0.3229(3) 0.1966(2) 0.0459(14) Uani 1 1 d . . .
C4 C 1.0806(6) 0.3657(3) 0.1484(2) 0.0464(14) Uani 1 1 d . . .
C5 C 1.2151(6) 0.3798(3) 0.1219(2) 0.0532(15) Uani 1 1 d . . .
H5 H 1.2198 0.4077 0.0897 0.064 Uiso 1 1 calc R . .
C6 C 1.3456(6) 0.3506(3) 0.1450(3) 0.0643(17) Uani 1 1 d . . .
H6 H 1.4391 0.3597 0.1285 0.077 Uiso 1 1 calc R . .
C7 C 1.3357(7) 0.3083(3) 0.1925(2) 0.0673(19) Uani 1 1 d . . .
H7 H 1.4228 0.2885 0.2070 0.081 Uiso 1 1 calc R . .
C8 C 1.1989(7) 0.2953(3) 0.2185(2) 0.0575(16) Uani 1 1 d . . .
H8 H 1.1940 0.2677 0.2510 0.069 Uiso 1 1 calc R . .
C9 C 0.7598(8) 0.2383(3) 0.2598(3) 0.0696(19) Uani 1 1 d . . .
C10 C 0.7403(6) 0.3017(3) 0.2939(2) 0.0642(17) Uani 1 1 d . . .
H10A H 0.7454 0.2929 0.3353 0.077 Uiso 1 1 calc R . .
H10B H 0.6442 0.3225 0.2852 0.077 Uiso 1 1 calc R . .
C11 C 0.8716(6) 0.3460(2) 0.2745(2) 0.0494(14) Uani 1 1 d . . .
H11 H 0.9571 0.3385 0.3007 0.059 Uiso 1 1 calc R . .
C12 C 0.8373(6) 0.4212(2) 0.27302(19) 0.0499(15) Uani 1 1 d . . .
H12A H 0.7297 0.4271 0.2671 0.060 Uiso 1 1 calc R . .
H12B H 0.8884 0.4406 0.2398 0.060 Uiso 1 1 calc R . .
C13 C 0.8842(7) 0.4605(3) 0.3280(2) 0.0514(15) Uani 1 1 d . A .
C14 C 0.8184(6) 0.4299(3) 0.3847(2) 0.0575(16) Uani 1 1 d . . .
H14A H 0.8598 0.3855 0.3900 0.069 Uiso 1 1 calc R . .
H14B H 0.8500 0.4569 0.4175 0.069 Uiso 1 1 calc R . .
C15 C 0.6533(8) 0.4256(3) 0.3845(2) 0.0621(18) Uani 1 1 d . . .
C16 C 0.5259(8) 0.4221(4) 0.3867(3) 0.086(2) Uani 1 1 d . . .
H16 H 0.4213 0.4192 0.3886 0.103 Uiso 1 1 calc R . .
C17 C 0.9018(6) 0.4282(3) 0.0786(2) 0.0450(13) Uani 1 1 d . . .
C18 C 0.9502(6) 0.3823(3) 0.0269(2) 0.0474(14) Uani 1 1 d . . .
C19 C 0.8782(7) 0.3208(3) 0.0218(2) 0.0609(16) Uani 1 1 d . . .
H19 H 0.8028 0.3094 0.0481 0.073 Uiso 1 1 calc R . .
C20 C 0.9172(8) 0.2763(3) -0.0217(2) 0.076(2) Uani 1 1 d . . .
H20 H 0.8659 0.2360 -0.0256 0.091 Uiso 1 1 calc R . .
C21 C 1.0327(8) 0.2923(4) -0.0593(3) 0.087(2) Uani 1 1 d . . .
H21 H 1.0618 0.2619 -0.0877 0.105 Uiso 1 1 calc R . .
C22 C 1.1047(7) 0.3524(4) -0.0551(3) 0.088(2) Uani 1 1 d . . .
H22 H 1.1807 0.3631 -0.0813 0.105 Uiso 1 1 calc R . .
C23 C 1.0642(6) 0.3980(3) -0.0114(2) 0.0673(18) Uani 1 1 d . . .
H23 H 1.1143 0.4386 -0.0083 0.081 Uiso 1 1 calc R . .
C24 C 0.7345(6) 0.4497(3) 0.0744(2) 0.0470(14) Uani 1 1 d . . .
C25 C 0.6559(6) 0.4440(3) 0.0225(2) 0.0574(16) Uani 1 1 d . . .
H25 H 0.6992 0.4219 -0.0088 0.069 Uiso 1 1 calc R . .
C26 C 0.5116(6) 0.4715(3) 0.0174(3) 0.0703(19) Uani 1 1 d . . .
H26 H 0.4578 0.4661 -0.0169 0.084 Uiso 1 1 calc R . .
C27 C 0.4489(7) 0.5063(3) 0.0624(3) 0.0701(18) Uani 1 1 d . . .
H27 H 0.3537 0.5253 0.0585 0.084 Uiso 1 1 calc R . .
C28 C 0.5276(6) 0.5128(3) 0.1134(3) 0.0667(18) Uani 1 1 d . . .
H28 H 0.4839 0.5356 0.1443 0.080 Uiso 1 1 calc R . .
C29 C 0.6715(6) 0.4859(3) 0.1199(2) 0.0566(16) Uani 1 1 d . . .
H29 H 0.7249 0.4922 0.1542 0.068 Uiso 1 1 calc R . .
C30 C 0.9878(6) 0.4951(3) 0.0834(2) 0.0449(13) Uani 1 1 d . . .
C31 C 0.9863(6) 0.5376(3) 0.0361(2) 0.0598(17) Uani 1 1 d . . .
H31 H 0.9436 0.5237 0.0012 0.072 Uiso 1 1 calc R . .
C32 C 1.0491(7) 0.6014(3) 0.0407(3) 0.079(2) Uani 1 1 d . . .
H32 H 1.0472 0.6299 0.0089 0.095 Uiso 1 1 calc R . .
C33 C 1.1135(7) 0.6226(3) 0.0918(3) 0.0749(19) Uani 1 1 d . . .
H33 H 1.1591 0.6643 0.0941 0.090 Uiso 1 1 calc R . .
C34 C 1.1097(7) 0.5817(3) 0.1387(3) 0.0696(18) Uani 1 1 d . . .
H34 H 1.1503 0.5963 0.1737 0.084 Uiso 1 1 calc R . .
C35 C 1.0461(6) 0.5182(3) 0.1354(2) 0.0585(16) Uani 1 1 d . . .
H35 H 1.0428 0.4913 0.1683 0.070 Uiso 1 1 calc R . .
C36 C 0.8257(7) 0.5327(3) 0.3195(3) 0.0647(17) Uani 1 1 d U . .
C37 C 0.8339(8) 0.6409(3) 0.3607(3) 0.093(2) Uani 1 1 d U . .
H37A H 0.7307 0.6460 0.3740 0.112 Uiso 1 1 calc R . .
H37B H 0.8406 0.6575 0.3213 0.112 Uiso 1 1 calc R . .
C38 C 0.9393(7) 0.6789(3) 0.3995(2) 0.087(2) Uani 1 1 d U . .
H38A H 0.9343 0.6610 0.4381 0.131 Uiso 1 1 calc R . .
H38B H 0.9106 0.7251 0.4002 0.131 Uiso 1 1 calc R . .
H38C H 1.0405 0.6749 0.3851 0.131 Uiso 1 1 calc R . .
C39 C 1.0546(7) 0.4622(3) 0.3322(3) 0.0664(17) Uani 1 1 d U . .
C40 C 1.2660(13) 0.5256(7) 0.2946(6) 0.086(3) Uani 0.548(9) 1 d PDU A 1
H40A H 1.3015 0.5259 0.3344 0.103 Uiso 0.548(9) 1 calc PR A 1
H40B H 1.2802 0.5699 0.2786 0.103 Uiso 0.548(9) 1 calc PR A 1
C41 C 1.3569(14) 0.4760(8) 0.2598(6) 0.118(4) Uani 0.548(9) 1 d PDU A 1
H41A H 1.3506 0.4329 0.2778 0.177 Uiso 0.548(9) 1 calc PR A 1
H41B H 1.4603 0.4901 0.2585 0.177 Uiso 0.548(9) 1 calc PR A 1
H41C H 1.3175 0.4736 0.2211 0.177 Uiso 0.548(9) 1 calc PR A 1
C42 C 0.8828(15) 0.7753(6) 0.0709(5) 0.155(4) Uani 1 1 d DU . .
C43 C 0.9244(11) 0.8037(5) 0.0143(4) 0.179(4) Uani 1 1 d DU B .
H43A H 0.8941 0.8497 0.0128 0.268 Uiso 1 1 calc R . .
H43B H 0.8745 0.7794 -0.0161 0.268 Uiso 1 1 calc R . .
H43C H 1.0316 0.8007 0.0091 0.268 Uiso 1 1 calc R . .
C44 C 0.755(2) 0.6906(11) 0.1167(9) 0.177(5) Uani 0.518(9) 1 d PDU B 1
H44A H 0.8280 0.7050 0.1454 0.213 Uiso 0.518(9) 1 calc PR B 1
H44B H 0.7726 0.6438 0.1086 0.213 Uiso 0.518(9) 1 calc PR B 1
C45 C 0.595(2) 0.6994(14) 0.1413(11) 0.204(7) Uani 0.518(9) 1 d PDU B 1
H45A H 0.5749 0.7460 0.1471 0.306 Uiso 0.518(9) 1 calc PR B 1
H45B H 0.5871 0.6763 0.1777 0.306 Uiso 0.518(9) 1 calc PR B 1
H45C H 0.5229 0.6813 0.1144 0.306 Uiso 0.518(9) 1 calc PR B 1
C40' C 1.2745(16) 0.4832(9) 0.2728(8) 0.086(3) Uani 0.452(9) 1 d PD A 2
H40C H 1.2981 0.4892 0.2320 0.103 Uiso 0.452(9) 1 calc PR A 2
H40D H 1.3201 0.4417 0.2856 0.103 Uiso 0.452(9) 1 calc PR A 2
C41' C 1.3401(17) 0.5412(9) 0.3078(7) 0.118(4) Uani 0.452(9) 1 d PD A 2
H41D H 1.2961 0.5823 0.2948 0.177 Uiso 0.452(9) 1 calc PR A 2
H41E H 1.4475 0.5427 0.3024 0.177 Uiso 0.452(9) 1 calc PR A 2
H41F H 1.3180 0.5349 0.3482 0.177 Uiso 0.452(9) 1 calc PR A 2
C44' C 0.651(2) 0.7526(10) 0.1261(9) 0.177(5) Uani 0.482(9) 1 d PD B 2
H44C H 0.5444 0.7549 0.1176 0.213 Uiso 0.482(9) 1 calc PR B 2
H44D H 0.6738 0.7853 0.1560 0.213 Uiso 0.482(9) 1 calc PR B 2
C45' C 0.691(3) 0.6823(12) 0.1483(12) 0.204(7) Uani 0.482(9) 1 d PD B 2
H45D H 0.6993 0.6522 0.1159 0.306 Uiso 0.482(9) 1 calc PR B 2
H45E H 0.6140 0.6670 0.1742 0.306 Uiso 0.482(9) 1 calc PR B 2
H45F H 0.7861 0.6837 0.1685 0.306 Uiso 0.482(9) 1 calc PR B 2

loop_
_atom_site_aniso_label
_atom_site_aniso_U_11
_atom_site_aniso_U_22
_atom_site_aniso_U_33
_atom_site_aniso_U_23
_atom_site_aniso_U_13
_atom_site_aniso_U_12
N1 0.031(2) 0.057(3) 0.033(2) 0.000(2) -0.003(2) 0.002(2)
O1 0.039(2) 0.072(3) 0.061(2) 0.013(2) -0.006(2) 0.000(2)
O2 0.062(3) 0.047(2) 0.059(2) -0.001(2) 0.001(2) 0.002(2)
O3 0.105(4) 0.056(3) 0.118(4) -0.002(3) 0.028(3) -0.018(3)
O4 0.114(4) 0.051(2) 0.067(3) -0.011(2) -0.020(3) 0.008(3)
O5 0.125(4) 0.063(3) 0.090(3) -0.009(3) -0.048(3) 0.022(3)
O6 0.050(3) 0.078(8) 0.072(6) 0.014(6) -0.004(3) -0.003(5)
O7 0.064(3) 0.101(3) 0.077(3) 0.018(3) -0.015(3) -0.002(3)
O8 0.119(8) 0.172(10) 0.154(7) -0.060(8) -0.017(6) 0.007(8)
O9 0.206(7) 0.136(5) 0.200(6) -0.056(5) -0.101(5) 0.012(5)
O6' 0.050(3) 0.078(8) 0.072(6) 0.014(6) -0.004(3) -0.003(5)
O8' 0.119(8) 0.172(10) 0.154(7) -0.060(8) -0.017(6) 0.007(8)
C1 0.057(4) 0.047(3) 0.037(3) -0.004(3) -0.001(3) 0.005(3)
C2 0.051(4) 0.048(3) 0.044(3) 0.001(3) 0.002(3) -0.002(3)
C3 0.039(3) 0.052(3) 0.047(3) -0.013(3) -0.004(3) 0.000(3)
C4 0.044(3) 0.049(3) 0.046(3) -0.007(3) -0.009(3) -0.001(3)
C5 0.049(3) 0.057(4) 0.054(3) -0.001(3) 0.002(3) -0.002(3)
C6 0.033(3) 0.073(4) 0.088(5) -0.004(4) 0.002(4) 0.003(3)
C7 0.044(4) 0.076(5) 0.082(5) -0.006(4) -0.018(4) 0.013(4)
C8 0.058(4) 0.062(4) 0.053(3) -0.001(3) -0.014(3) 0.011(3)
C9 0.071(5) 0.069(4) 0.069(4) -0.001(4) -0.007(4) 0.010(4)
C10 0.073(4) 0.066(4) 0.054(3) -0.001(3) 0.014(3) 0.004(4)
C11 0.049(3) 0.048(3) 0.051(3) 0.002(3) 0.005(3) 0.001(3)
C12 0.062(4) 0.055(3) 0.033(3) -0.002(3) 0.000(3) 0.004(3)
C13 0.057(4) 0.056(4) 0.042(3) -0.007(3) -0.005(3) 0.001(3)
C14 0.081(4) 0.053(4) 0.038(3) -0.004(3) -0.002(3) 0.000(4)
C15 0.073(4) 0.074(5) 0.039(3) -0.005(3) 0.004(4) 0.007(4)
C16 0.067(4) 0.125(7) 0.066(4) 0.003(5) 0.006(4) 0.012(5)
C17 0.048(3) 0.052(3) 0.035(3) -0.001(3) -0.005(3) -0.001(3)
C18 0.048(3) 0.057(4) 0.037(3) -0.001(3) -0.009(3) 0.009(3)
C19 0.073(4) 0.061(4) 0.048(3) 0.002(3) -0.002(3) 0.003(4)
C20 0.107(6) 0.056(4) 0.064(4) -0.016(4) -0.007(4) 0.007(4)
C21 0.092(6) 0.104(6) 0.067(5) -0.021(5) -0.002(5) 0.028(5)
C22 0.061(4) 0.126(6) 0.076(5) -0.008(5) 0.019(4) 0.011(5)
C23 0.061(4) 0.085(5) 0.056(4) -0.003(4) 0.019(3) 0.002(4)
C24 0.042(3) 0.049(3) 0.050(3) 0.005(3) -0.007(3) 0.000(3)
C25 0.042(4) 0.076(4) 0.053(3) -0.001(3) -0.007(3) -0.001(3)
C26 0.048(4) 0.090(5) 0.073(4) 0.015(4) -0.014(4) -0.004(4)
C27 0.051(4) 0.072(4) 0.088(5) 0.021(4) 0.001(4) 0.014(4)
C28 0.058(4) 0.067(4) 0.075(5) 0.004(4) 0.014(4) 0.012(4)
C29 0.053(4) 0.065(4) 0.052(3) 0.006(3) -0.003(3) 0.010(3)
C30 0.041(3) 0.053(3) 0.041(3) 0.004(3) 0.001(3) 0.002(3)
C31 0.062(4) 0.070(4) 0.047(3) 0.006(3) -0.002(3) -0.007(4)
C32 0.093(5) 0.062(4) 0.083(5) 0.026(4) -0.004(4) -0.002(4)
C33 0.081(5) 0.058(4) 0.086(5) -0.001(4) -0.001(4) -0.012(4)
C34 0.076(4) 0.060(4) 0.073(4) -0.020(4) -0.011(4) -0.002(4)
C35 0.065(4) 0.061(4) 0.049(4) -0.003(3) -0.001(3) -0.004(4)
C36 0.069(4) 0.065(4) 0.060(4) -0.007(3) 0.000(3) 0.000(4)
C37 0.138(6) 0.055(4) 0.087(5) -0.014(4) -0.024(5) 0.019(5)
C38 0.118(6) 0.069(4) 0.076(4) -0.011(4) 0.006(4) -0.021(5)
C39 0.061(4) 0.075(4) 0.064(4) -0.007(4) -0.001(4) -0.004(4)
C40 0.071(7) 0.098(9) 0.088(7) 0.014(7) -0.019(7) 0.001(9)
C41 0.074(8) 0.164(11) 0.115(9) 0.008(8) -0.018(8) 0.019(9)
C42 0.150(9) 0.164(8) 0.152(8) -0.078(8) -0.035(8) 0.004(8)
C43 0.171(9) 0.202(10) 0.164(9) 0.028(9) -0.020(8) 0.010(8)
C44 0.165(11) 0.183(11) 0.182(11) -0.049(10) 0.013(10) 0.027(10)
C45 0.174(17) 0.220(14) 0.218(12) -0.058(12) -0.007(16) -0.024(15)
C40' 0.071(7) 0.098(9) 0.088(7) 0.014(7) -0.019(7) 0.001(9)
C41' 0.074(8) 0.164(11) 0.115(9) 0.008(8) -0.018(8) 0.019(9)
C44' 0.165(11) 0.183(11) 0.182(11) -0.049(10) 0.013(10) 0.027(10)
C45' 0.174(17) 0.220(14) 0.218(12) -0.058(12) -0.007(16) -0.024(15)

loop_
_atom_type_symbol
_atom_type_description
_atom_type_scat_dispersion_real
_atom_type_scat_dispersion_imag
_atom_type_scat_source
C C 0.0181 0.0091 'International Tables Vol C Tables 4.2.6.8 and 6.1.1.4'
H H 0.0000 0.0000 'International Tables Vol C Tables 4.2.6.8 and 6.1.1.4'
N N 0.0311 0.0180 'International Tables Vol C Tables 4.2.6.8 and 6.1.1.4'
O O 0.0492 0.0322 'International Tables Vol C Tables 4.2.6.8 and 6.1.1.4'

loop_
_geom_angle_atom_site_label_1
_geom_angle_atom_site_label_2
_geom_angle_atom_site_label_3
_geom_angle
_geom_angle_site_symmetry_1
_geom_angle_site_symmetry_3
_geom_angle_publ_flag
C1 N1 C4 109.5(4) . . ?
C1 N1 C17 127.1(4) . . ?
C4 N1 C17 121.7(4) . . ?
C9 O2 C2 110.5(4) . . ?
C36 O4 C37 114.9(5) . . ?
C39 O6 C40 118.4(12) . . ?
C42 O8 C44 111.1(17) . . ?
C39 O6' C40' 119.6(15) . . ?
C42 O8' C44' 126.3(18) . . ?
O1 C1 N1 129.0(5) . . ?
O1 C1 C2 125.0(5) . . ?
N1 C1 C2 106.0(4) . . ?
O2 C2 C3 110.5(5) . . ?
O2 C2 C1 106.9(4) . . ?
C3 C2 C1 104.4(4) . . ?
O2 C2 C11 104.5(4) . . ?
C3 C2 C11 116.4(5) . . ?
C1 C2 C11 113.9(4) . . ?
C8 C3 C4 119.9(5) . . ?
C8 C3 C2 132.0(5) . . ?
C4 C3 C2 108.1(5) . . ?
C5 C4 C3 121.8(5) . . ?
C5 C4 N1 128.9(5) . . ?
C3 C4 N1 109.2(4) . . ?
C4 C5 C6 117.6(5) . . ?
C4 C5 H5 121.2 . . ?
C6 C5 H5 121.2 . . ?
C7 C6 C5 120.2(5) . . ?
C7 C6 H6 119.9 . . ?
C5 C6 H6 119.9 . . ?
C8 C7 C6 121.0(6) . . ?
C8 C7 H7 119.5 . . ?
C6 C7 H7 119.5 . . ?
C3 C8 C7 119.5(5) . . ?
C3 C8 H8 120.3 . . ?
C7 C8 H8 120.3 . . ?
O3 C9 O2 119.9(6) . . ?
O3 C9 C10 130.1(7) . . ?
O2 C9 C10 110.0(6) . . ?
C9 C10 C11 104.4(5) . . ?
C9 C10 H10A 110.9 . . ?
C11 C10 H10A 110.9 . . ?
C9 C10 H10B 110.9 . . ?
C11 C10 H10B 110.9 . . ?
H10A C10 H10B 108.9 . . ?
C10 C11 C12 115.2(5) . . ?
C10 C11 C2 103.2(4) . . ?
C12 C11 C2 112.6(4) . . ?
C10 C11 H11 108.5 . . ?
C12 C11 H11 108.5 . . ?
C2 C11 H11 108.5 . . ?
C11 C12 C13 115.3(4) . . ?
C11 C12 H12A 108.4 . . ?
C13 C12 H12A 108.4 . . ?
C11 C12 H12B 108.4 . . ?
C13 C12 H12B 108.4 . . ?
H12A C12 H12B 107.5 . . ?
C39 C13 C12 109.4(5) . . ?
C39 C13 C36 108.8(5) . . ?
C12 C13 C36 106.4(4) . . ?
C39 C13 C14 109.1(5) . . ?
C12 C13 C14 112.6(4) . . ?
C36 C13 C14 110.4(5) . . ?
C15 C14 C13 113.2(5) . . ?
C15 C14 H14A 108.9 . . ?
C13 C14 H14A 108.9 . . ?
C15 C14 H14B 108.9 . . ?
C13 C14 H14B 108.9 . . ?
H14A C14 H14B 107.7 . . ?
C16 C15 C14 177.2(7) . . ?
C15 C16 H16 180.0 . . ?
N1 C17 C30 109.7(4) . . ?
N1 C17 C24 111.4(4) . . ?
C30 C17 C24 103.6(4) . . ?
N1 C17 C18 104.7(4) . . ?
C30 C17 C18 115.4(4) . . ?
C24 C17 C18 112.3(4) . . ?
C23 C18 C19 118.9(5) . . ?
C23 C18 C17 123.7(5) . . ?
C19 C18 C17 117.3(5) . . ?
C20 C19 C18 121.1(6) . . ?
C20 C19 H19 119.5 . . ?
C18 C19 H19 119.5 . . ?
C21 C20 C19 119.4(7) . . ?
C21 C20 H20 120.3 . . ?
C19 C20 H20 120.3 . . ?
C22 C21 C20 120.5(7) . . ?
C22 C21 H21 119.7 . . ?
C20 C21 H21 119.7 . . ?
C21 C22 C23 120.2(7) . . ?
C21 C22 H22 119.9 . . ?
C23 C22 H22 119.9 . . ?
C18 C23 C22 119.8(6) . . ?
C18 C23 H23 120.1 . . ?
C22 C23 H23 120.1 . . ?
C25 C24 C29 119.3(5) . . ?
C25 C24 C17 120.8(5) . . ?
C29 C24 C17 118.9(5) . . ?
C24 C25 C26 119.9(5) . . ?
C24 C25 H25 120.0 . . ?
C26 C25 H25 120.0 . . ?
C27 C26 C25 120.6(6) . . ?
C27 C26 H26 119.7 . . ?
C25 C26 H26 119.7 . . ?
C26 C27 C28 119.4(6) . . ?
C26 C27 H27 120.3 . . ?
C28 C27 H27 120.3 . . ?
C27 C28 C29 121.4(6) . . ?
C27 C28 H28 119.3 . . ?
C29 C28 H28 119.3 . . ?
C24 C29 C28 119.3(5) . . ?
C24 C29 H29 120.4 . . ?
C28 C29 H29 120.4 . . ?
C35 C30 C31 118.7(5) . . ?
C35 C30 C17 122.4(5) . . ?
C31 C30 C17 118.1(5) . . ?
C30 C31 C32 119.8(5) . . ?
C30 C31 H31 120.1 . . ?
C32 C31 H31 120.1 . . ?
C33 C32 C31 120.9(6) . . ?
C33 C32 H32 119.6 . . ?
C31 C32 H32 119.6 . . ?
C34 C33 C32 119.1(6) . . ?
C34 C33 H33 120.5 . . ?
C32 C33 H33 120.5 . . ?
C33 C34 C35 121.1(6) . . ?
C33 C34 H34 119.4 . . ?
C35 C34 H34 119.4 . . ?
C30 C35 C34 120.3(6) . . ?
C30 C35 H35 119.9 . . ?
C34 C35 H35 119.9 . . ?
O5 C36 O4 125.8(6) . . ?
O5 C36 C13 126.0(6) . . ?
O4 C36 C13 108.3(5) . . ?
O4 C37 C38 107.4(5) . . ?
O4 C37 H37A 110.2 . . ?
C38 C37 H37A 110.2 . . ?
O4 C37 H37B 110.2 . . ?
C38 C37 H37B 110.2 . . ?
H37A C37 H37B 108.5 . . ?
C37 C38 H38A 109.5 . . ?
C37 C38 H38B 109.5 . . ?
H38A C38 H38B 109.5 . . ?
C37 C38 H38C 109.5 . . ?
H38A C38 H38C 109.5 . . ?
H38B C38 H38C 109.5 . . ?
O7 C39 O6' 123.8(9) . . ?
O7 C39 O6 124.7(8) . . ?
O6' C39 O6 28.1(7) . . ?
O7 C39 C13 125.4(6) . . ?
O6' C39 C13 109.0(8) . . ?
O6 C39 C13 108.0(7) . . ?
O6 C40 C41 110.9(11) . . ?
O6 C40 H40A 109.5 . . ?
C41 C40 H40A 109.5 . . ?
O6 C40 H40B 109.5 . . ?
C41 C40 H40B 109.5 . . ?
H40A C40 H40B 108.1 . . ?
C40 C41 H41A 109.5 . . ?
C40 C41 H41B 109.5 . . ?
H41A C41 H41B 109.5 . . ?
C40 C41 H41C 109.5 . . ?
H41A C41 H41C 109.5 . . ?
H41B C41 H41C 109.5 . . ?
O9 C42 O8' 117.7(14) . . ?
O9 C42 O8 117.0(13) . . ?
O8' C42 O8 38.8(9) . . ?
O9 C42 C43 129.3(12) . . ?
O8' C42 C43 110.1(13) . . ?
O8 C42 C43 110.4(12) . . ?
C42 C43 H43A 109.5 . . ?
C42 C43 H43B 109.5 . . ?
H43A C43 H43B 109.5 . . ?
C42 C43 H43C 109.5 . . ?
H43A C43 H43C 109.5 . . ?
H43B C43 H43C 109.5 . . ?
O8 C44 C45 111.0(13) . . ?
O8 C44 H44A 109.4 . . ?
C45 C44 H44A 109.4 . . ?
O8 C44 H44B 109.4 . . ?
C45 C44 H44B 109.4 . . ?
H44A C44 H44B 108.0 . . ?
C44 C45 H45A 109.5 . . ?
C44 C45 H45B 109.5 . . ?
H45A C45 H45B 109.5 . . ?
C44 C45 H45C 109.5 . . ?
H45A C45 H45C 109.5 . . ?
H45B C45 H45C 109.5 . . ?
O6' C40' C41' 110.8(12) . . ?
O6' C40' H40C 109.5 . . ?
C41' C40' H40C 109.5 . . ?
O6' C40' H40D 109.5 . . ?
C41' C40' H40D 109.5 . . ?
H40C C40' H40D 108.1 . . ?
C40' C41' H41D 109.5 . . ?
C40' C41' H41E 109.5 . . ?
H41D C41' H41E 109.5 . . ?
C40' C41' H41F 109.5 . . ?
H41D C41' H41F 109.5 . . ?
H41E C41' H41F 109.5 . . ?
O8' C44' C45' 110.3(13) . . ?
O8' C44' H44C 109.6 . . ?
C45' C44' H44C 109.6 . . ?
O8' C44' H44D 109.6 . . ?
C45' C44' H44D 109.6 . . ?
H44C C44' H44D 108.1 . . ?
C44' C45' H45D 109.5 . . ?
C44' C45' H45E 109.5 . . ?
H45D C45' H45E 109.5 . . ?
C44' C45' H45F 109.5 . . ?
H45D C45' H45F 109.5 . . ?
H45E C45' H45F 109.5 . . ?

loop_
_geom_bond_atom_site_label_1
_geom_bond_atom_site_label_2
_geom_bond_distance
_geom_bond_site_symmetry_2
_geom_bond_publ_flag
N1 C1 1.389(6) . ?
N1 C4 1.447(6) . ?
N1 C17 1.508(5) . ?
O1 C1 1.200(6) . ?
O2 C9 1.380(7) . ?
O2 C2 1.467(6) . ?
O3 C9 1.203(7) . ?
O4 C36 1.337(6) . ?
O4 C37 1.472(6) . ?
O5 C36 1.186(6) . ?
O6 C39 1.370(15) . ?
O6 C40 1.452(9) . ?
O7 C39 1.198(6) . ?
O8 C42 1.346(18) . ?
O8 C44 1.441(10) . ?
O9 C42 1.238(10) . ?
O6' C39 1.348(19) . ?
O6' C40' 1.449(9) . ?
O8' C42 1.30(2) . ?
O8' C44' 1.451(10) . ?
C1 C2 1.540(7) . ?
C2 C3 1.473(7) . ?
C2 C11 1.546(6) . ?
C3 C8 1.354(7) . ?
C3 C4 1.405(6) . ?
C4 C5 1.368(6) . ?
C5 C6 1.401(6) . ?
C5 H5 0.9300 . ?
C6 C7 1.386(7) . ?
C6 H6 0.9300 . ?
C7 C8 1.378(7) . ?
C7 H7 0.9300 . ?
C8 H8 0.9300 . ?
C9 C10 1.503(7) . ?
C10 C11 1.531(6) . ?
C10 H10A 0.9700 . ?
C10 H10B 0.9700 . ?
C11 C12 1.538(6) . ?
C11 H11 0.9800 . ?
C12 C13 1.547(6) . ?
C12 H12A 0.9700 . ?
C12 H12B 0.9700 . ?
C13 C39 1.514(7) . ?
C13 C36 1.548(8) . ?
C13 C14 1.558(6) . ?
C14 C15 1.466(7) . ?
C14 H14A 0.9700 . ?
C14 H14B 0.9700 . ?
C15 C16 1.132(7) . ?
C16 H16 0.9300 . ?
C17 C30 1.546(6) . ?
C17 C24 1.547(6) . ?
C17 C18 1.565(6) . ?
C18 C23 1.377(6) . ?
C18 C19 1.393(7) . ?
C19 C20 1.386(7) . ?
C19 H19 0.9300 . ?
C20 C21 1.377(8) . ?
C20 H20 0.9300 . ?
C21 C22 1.366(9) . ?
C21 H21 0.9300 . ?
C22 C23 1.407(7) . ?
C22 H22 0.9300 . ?
C23 H23 0.9300 . ?
C24 C25 1.389(6) . ?
C24 C29 1.390(6) . ?
C25 C26 1.397(7) . ?
C25 H25 0.9300 . ?
C26 C27 1.367(7) . ?
C26 H26 0.9300 . ?
C27 C28 1.372(7) . ?
C27 H27 0.9300 . ?
C28 C29 1.392(6) . ?
C28 H28 0.9300 . ?
C29 H29 0.9300 . ?
C30 C35 1.383(6) . ?
C30 C31 1.384(6) . ?
C31 C32 1.400(7) . ?
C31 H31 0.9300 . ?
C32 C33 1.374(7) . ?
C32 H32 0.9300 . ?
C33 C34 1.357(7) . ?
C33 H33 0.9300 . ?
C34 C35 1.393(7) . ?
C34 H34 0.9300 . ?
C35 H35 0.9300 . ?
C37 C38 1.500(7) . ?
C37 H37A 0.9700 . ?
C37 H37B 0.9700 . ?
C38 H38A 0.9600 . ?
C38 H38B 0.9600 . ?
C38 H38C 0.9600 . ?
C40 C41 1.507(9) . ?
C40 H40A 0.9700 . ?
C40 H40B 0.9700 . ?
C41 H41A 0.9600 . ?
C41 H41B 0.9600 . ?
C41 H41C 0.9600 . ?
C42 C43 1.470(8) . ?
C43 H43A 0.9600 . ?
C43 H43B 0.9600 . ?
C43 H43C 0.9600 . ?
C44 C45 1.535(10) . ?
C44 H44A 0.9700 . ?
C44 H44B 0.9700 . ?
C45 H45A 0.9600 . ?
C45 H45B 0.9600 . ?
C45 H45C 0.9600 . ?
C40' C41' 1.528(9) . ?
C40' H40C 0.9700 . ?
C40' H40D 0.9700 . ?
C41' H41D 0.9600 . ?
C41' H41E 0.9600 . ?
C41' H41F 0.9600 . ?
C44' C45' 1.541(10) . ?
C44' H44C 0.9700 . ?
C44' H44D 0.9700 . ?
C45' H45D 0.9600 . ?
C45' H45E 0.9600 . ?
C45' H45F 0.9600 . ?
